data_4119187
loop_
_publ_author_name
'De-Xian Wang'
'Mei-Xiang Wang'

_publ_section_title
;
 Anion-\p Interactions: Generality, Binding Strength, and Structure
;
_journal_name_full 'Journal of the American Chemical Society'
_journal_page_first 892
_journal_page_last 897
_journal_paper_doi 10.1021/ja310834w
_journal_volume 135
_journal_year 2013
_chemical_formula_moiety 'C18 H8 Cl2 N6 O4, C8 H20 N, F6 P'
_chemical_formula_sum 'C26 H28 Cl2 F6 N7 O4 P'
_chemical_formula_weight 718.42
_chemical_name_systematic
; 
 ? 
;
_space_group_IT_number 67
_symmetry_cell_setting orthorhombic
_symmetry_space_group_name_Hall '-C 2a 2'
_symmetry_space_group_name_H-M 'C m m a'
_atom_sites_solution_hydrogens geom
_atom_sites_solution_primary direct
_atom_sites_solution_secondary difmap
_audit_creation_method SHELXL-97
_cell_angle_alpha 90.00
_cell_angle_beta 90.00
_cell_angle_gamma 90.00
_cell_formula_units_Z 4
_cell_length_a 15.947(2)
_cell_length_b 16.119(2)
_cell_length_c 12.028(2)
_cell_measurement_reflns_used 4165
_cell_measurement_temperature 173(2)
_cell_measurement_theta_max 25.35
_cell_measurement_theta_min 1.80
_cell_volume 3091.8(7)
_computing_cell_refinement 'CrystalClear (Rigaku Inc., 2007)'
_computing_data_collection 'CrystalClear (Rigaku Inc., 2007)'
_computing_data_reduction 'CrystalClear (Rigaku Inc., 2007)'
_computing_molecular_graphics 'XP in Siemens SHELXTL (Sheldrick, 1994)'
_computing_publication_material 'SHELX97 (Sheldrick, 1997)'
_computing_structure_refinement 'SHELXL-97 (Sheldrick, 1997)'
_computing_structure_solution 'SHELXS-97 (Sheldrick, 1990)'
_diffrn_ambient_temperature 173(2)
_diffrn_measured_fraction_theta_full 0.997
_diffrn_measured_fraction_theta_max 0.997
_diffrn_measurement_device_type 'Saturn724+ CCD'
_diffrn_measurement_method '\w scans at fixed \c = 45\%'
_diffrn_radiation_monochromator graphite
_diffrn_radiation_source 'sealed tube'
_diffrn_radiation_type MoK\a
_diffrn_radiation_wavelength 0.71073
_diffrn_reflns_av_R_equivalents 0.0459
_diffrn_reflns_av_sigmaI/netI 0.0386
_diffrn_reflns_limit_h_max 19
_diffrn_reflns_limit_h_min -12
_diffrn_reflns_limit_k_max 19
_diffrn_reflns_limit_k_min -17
_diffrn_reflns_limit_l_max 13
_diffrn_reflns_limit_l_min -14
_diffrn_reflns_number 5765
_diffrn_reflns_theta_full 25.35
_diffrn_reflns_theta_max 25.35
_diffrn_reflns_theta_min 2.53
_exptl_absorpt_coefficient_mu 0.344
_exptl_absorpt_correction_T_max 0.9697
_exptl_absorpt_correction_T_min 0.9344
_exptl_absorpt_correction_type multi-scan
_exptl_absorpt_process_details 'CrystalClear (Rigaku Inc., 2007)'
_exptl_crystal_colour colorless
_exptl_crystal_density_diffrn 1.543
_exptl_crystal_description block
_exptl_crystal_F_000 1472
_exptl_crystal_size_max 0.20
_exptl_crystal_size_mid 0.17
_exptl_crystal_size_min 0.09
_refine_diff_density_max 0.524
_refine_diff_density_min -0.563
_refine_diff_density_rms 0.062
_refine_ls_extinction_method none
_refine_ls_goodness_of_fit_ref 1.195
_refine_ls_hydrogen_treatment constr
_refine_ls_matrix_type full
_refine_ls_number_parameters 120
_refine_ls_number_reflns 1526
_refine_ls_number_restraints 0
_refine_ls_restrained_S_all 1.195
_refine_ls_R_factor_all 0.0730
_refine_ls_R_factor_gt 0.0674
_refine_ls_shift/su_max 0.000
_refine_ls_shift/su_mean 0.000
_refine_ls_structure_factor_coef Fsqd
_refine_ls_weighting_details 'calc w=1/[\s^2^(Fo^2^)+(0.0371P)^2^+10.5300P] where P=(Fo^2^+2Fc^2^)/3'
_refine_ls_weighting_scheme calc
_refine_ls_wR_factor_gt 0.1394
_refine_ls_wR_factor_ref 0.1424
_reflns_number_gt 1431
_reflns_number_total 1526
_reflns_threshold_expression >2sigma(I)
_cod_data_source_file ja310834w_si_003.cif
_cod_data_source_block a
_cod_original_cell_volume 3091.7(8)
_cod_database_code 4119187

loop_
_symmetry_equiv_pos_as_xyz
'x, y, z'
'-x, -y+1/2, z'
'-x, y+1/2, -z'
'x, -y, -z'
'x+1/2, y+1/2, z'
'-x+1/2, -y+1, z'
'-x+1/2, y+1, -z'
'x+1/2, -y+1/2, -z'
'-x, -y, -z'
'x, y-1/2, -z'
'x, -y-1/2, z'
'-x, y, z'
'-x+1/2, -y+1/2, -z'
'x+1/2, y, -z'
'x+1/2, -y, z'
'-x+1/2, y+1/2, z'

loop_
_atom_site_label
_atom_site_type_symbol
_atom_site_fract_x
_atom_site_fract_y
_atom_site_fract_z
_atom_site_U_iso_or_equiv
_atom_site_adp_type
_atom_site_occupancy
_atom_site_symmetry_multiplicity
_atom_site_calc_flag
_atom_site_refinement_flags
Cl1 Cl 0.0000 0.59117(8) 0.18027(11) 0.0432(4) Uani 1 2 d S
P1 P 0.0000 0.7500 -0.08595(17) 0.0436(5) Uani 1 4 d S
F1 F -0.0699(4) 0.7500 -0.1730(5) 0.157(3) Uani 1 2 d S
F2 F 0.0000 0.6536(3) -0.0790(6) 0.127(2) Uani 1 2 d S
F3 F -0.0704(3) 0.7500 0.0043(5) 0.1239(19) Uani 1 2 d S
O1 O 0.14380(13) 0.39822(13) 0.42153(18) 0.0328(6) Uani 1 1 d .
N1 N 0.07479(16) 0.48742(16) 0.3106(2) 0.0307(6) Uani 1 1 d .
N2 N 0.0000 0.3939(2) 0.4275(3) 0.0277(8) Uani 1 2 d S
N3 N 0.2500 0.5000 0.0000 0.0270(11) Uani 1 4 d S
C1 C 0.0000 0.5129(3) 0.2781(4) 0.0318(10) Uani 1 2 d S
C2 C 0.06939(18) 0.42632(19) 0.3860(2) 0.0279(7) Uani 1 1 d .
C3 C 0.14157(18) 0.32279(18) 0.4827(3) 0.0275(7) Uani 1 1 d .
C4 C 0.14533(19) 0.3251(2) 0.5967(3) 0.0315(7) Uani 1 1 d .
H4A H 0.1475 0.3764 0.6354 0.038 Uiso 1 1 calc R
C5 C 0.1459(3) 0.2500 0.6539(4) 0.0338(11) Uani 1 2 d S
H5A H 0.1468 0.2500 0.7329 0.041 Uiso 1 2 calc SR
C6 C 0.1404(3) 0.2500 0.4235(4) 0.0282(10) Uani 1 2 d S
H6A H 0.1389 0.2500 0.3446 0.034 Uiso 1 2 calc SR
C7 C 0.2383(3) 0.3874(3) 0.1478(3) 0.0632(12) Uani 1 1 d .
H7A H 0.1971 0.3551 0.1898 0.095 Uiso 1 1 calc R
H7B H 0.2737 0.4188 0.1996 0.095 Uiso 1 1 calc R
H7C H 0.2734 0.3499 0.1037 0.095 Uiso 1 1 calc R
C8 C 0.1934(2) 0.4468(2) 0.0714(3) 0.0385(8) Uani 1 1 d .
H8A H 0.1577 0.4837 0.1170 0.046 Uiso 1 1 calc R
H8B H 0.1560 0.4145 0.0221 0.046 Uiso 1 1 calc R

loop_
_atom_site_aniso_label
_atom_site_aniso_U_11
_atom_site_aniso_U_22
_atom_site_aniso_U_33
_atom_site_aniso_U_23
_atom_site_aniso_U_13
_atom_site_aniso_U_12
Cl1 0.0418(7) 0.0452(7) 0.0426(7) 0.0183(6) 0.000 0.000
P1 0.0419(11) 0.0500(12) 0.0387(11) 0.000 0.000 0.000
F1 0.142(5) 0.233(7) 0.095(4) 0.000 -0.078(4) 0.000
F2 0.100(4) 0.061(3) 0.220(7) -0.007(3) 0.000 0.000
F3 0.098(4) 0.149(4) 0.124(4) 0.000 0.061(3) 0.000
O1 0.0240(11) 0.0362(12) 0.0383(13) 0.0092(10) -0.0020(9) -0.0025(10)
N1 0.0316(15) 0.0303(14) 0.0303(13) 0.0066(12) 0.0005(12) -0.0012(11)
N2 0.0269(19) 0.0298(19) 0.0263(19) 0.0001(16) 0.000 0.000
N3 0.025(3) 0.035(3) 0.021(2) 0.000 0.000 0.000
C1 0.036(2) 0.031(2) 0.029(2) 0.0005(19) 0.000 0.000
C2 0.0259(15) 0.0306(16) 0.0274(16) -0.0026(13) -0.0007(13) -0.0010(13)
C3 0.0200(14) 0.0307(16) 0.0318(18) 0.0050(13) -0.0008(12) -0.0008(13)
C4 0.0265(16) 0.0340(18) 0.0339(18) -0.0044(14) -0.0024(13) 0.0005(14)
C5 0.035(3) 0.039(3) 0.027(2) 0.000 -0.004(2) 0.000
C6 0.025(2) 0.038(2) 0.021(2) 0.000 -0.0006(18) 0.000
C7 0.077(3) 0.063(3) 0.049(2) 0.028(2) 0.004(2) -0.003(2)
C8 0.0352(18) 0.044(2) 0.0358(18) 0.0058(16) 0.0090(15) -0.0019(16)

loop_
_atom_type_symbol
_atom_type_description
_atom_type_scat_dispersion_real
_atom_type_scat_dispersion_imag
_atom_type_scat_source
C C 0.0033 0.0016 'International Tables Vol C Tables 4.2.6.8 and 6.1.1.4'
H H 0.0000 0.0000 'International Tables Vol C Tables 4.2.6.8 and 6.1.1.4'
N N 0.0061 0.0033 'International Tables Vol C Tables 4.2.6.8 and 6.1.1.4'
O O 0.0106 0.0060 'International Tables Vol C Tables 4.2.6.8 and 6.1.1.4'
F F 0.0171 0.0103 'International Tables Vol C Tables 4.2.6.8 and 6.1.1.4'
P P 0.1023 0.0942 'International Tables Vol C Tables 4.2.6.8 and 6.1.1.4'
Cl Cl 0.1484 0.1585 'International Tables Vol C Tables 4.2.6.8 and 6.1.1.4'

loop_
_geom_angle_atom_site_label_1
_geom_angle_atom_site_label_2
_geom_angle_atom_site_label_3
_geom_angle
_geom_angle_site_symmetry_1
_geom_angle_site_symmetry_3
F1 P1 F1 93.6(5) 2_565 .
F1 P1 F2 92.11(18) 2_565 2_565
F1 P1 F2 92.11(18) . 2_565
F1 P1 F2 92.11(18) 2_565 .
F1 P1 F2 92.11(18) . .
F2 P1 F2 173.8(5) 2_565 .
F1 P1 F3 87.2(4) 2_565 2_565
F1 P1 F3 179.2(4) . 2_565
F2 P1 F3 87.86(19) 2_565 2_565
F2 P1 F3 87.86(19) . 2_565
F1 P1 F3 179.2(4) 2_565 .
F1 P1 F3 87.2(4) . .
F2 P1 F3 87.86(19) 2_565 .
F2 P1 F3 87.86(19) . .
F3 P1 F3 91.9(5) 2_565 .
C2 O1 C3 115.6(2) . .
C1 N1 C2 111.8(3) . .
C2 N2 C2 113.7(4) . 12
C8 N3 C8 106.8(3) 6 7_545
C8 N3 C8 110.9(3) 6 4_565
C8 N3 C8 110.8(3) 7_545 4_565
C8 N3 C8 110.8(3) 6 .
C8 N3 C8 110.9(3) 7_545 .
C8 N3 C8 106.8(3) 4_565 .
N1 C1 N1 129.1(4) . 12
N1 C1 Cl1 115.4(2) . .
N1 C1 Cl1 115.4(2) 12 .
N2 C2 O1 119.2(3) . .
N2 C2 N1 126.8(3) . .
O1 C2 N1 114.0(3) . .
C6 C3 C4 122.8(3) . .
C6 C3 O1 117.6(3) . .
C4 C3 O1 119.5(3) . .
C3 C4 C5 118.1(3) . .
C3 C4 H4A 121.0 . .
C5 C4 H4A 121.0 . .
C4 C5 C4 120.7(4) 11_565 .
C4 C5 H5A 119.6 11_565 .
C4 C5 H5A 119.6 . .
C3 C6 C3 117.5(4) . 11_565
C3 C6 H6A 121.3 . .
C3 C6 H6A 121.2 11_565 .
C8 C7 H7A 109.5 . .
C8 C7 H7B 109.5 . .
H7A C7 H7B 109.5 . .
C8 C7 H7C 109.5 . .
H7A C7 H7C 109.5 . .
H7B C7 H7C 109.5 . .
C7 C8 N3 115.0(3) . .
C7 C8 H8A 108.5 . .
N3 C8 H8A 108.5 . .
C7 C8 H8B 108.5 . .
N3 C8 H8B 108.5 . .
H8A C8 H8B 107.5 . .

loop_
_geom_bond_atom_site_label_1
_geom_bond_atom_site_label_2
_geom_bond_distance
_geom_bond_site_symmetry_2
Cl1 C1 1.725(5) .
P1 F1 1.530(5) 2_565
P1 F1 1.530(5) .
P1 F2 1.556(4) 2_565
P1 F2 1.556(5) .
P1 F3 1.561(5) 2_565
P1 F3 1.561(5) .
O1 C2 1.340(4) .
O1 C3 1.422(4) .
N1 C1 1.321(3) .
N1 C2 1.341(4) .
N2 C2 1.322(4) .
N2 C2 1.322(4) 12
N3 C8 1.512(3) 6
N3 C8 1.512(3) 7_545
N3 C8 1.512(3) 4_565
N3 C8 1.512(3) .
C1 N1 1.321(3) 12
C3 C6 1.372(4) .
C3 C4 1.373(4) .
C4 C5 1.392(4) .
C4 H4A 0.9500 .
C5 C4 1.392(4) 11_565
C5 H5A 0.9500 .
C6 C3 1.372(4) 11_565
C6 H6A 0.9500 .
C7 C8 1.507(5) .
C7 H7A 0.9800 .
C7 H7B 0.9800 .
C7 H7C 0.9800 .
C8 H8A 0.9900 .
C8 H8B 0.9900 .

loop_
_geom_torsion_atom_site_label_1
_geom_torsion_atom_site_label_2
_geom_torsion_atom_site_label_3
_geom_torsion_atom_site_label_4
_geom_torsion
_geom_torsion_site_symmetry_1
_geom_torsion_site_symmetry_4
C2 N1 C1 N1 1.0(7) . 12
C2 N1 C1 Cl1 -179.6(3) . .
C2 N2 C2 O1 -179.80(19) 12 .
C2 N2 C2 N1 1.4(6) 12 .
C3 O1 C2 N2 13.8(4) . .
C3 O1 C2 N1 -167.3(2) . .
C1 N1 C2 N2 -1.2(5) . .
C1 N1 C2 O1 179.9(3) . .
C2 O1 C3 C6 83.6(4) . .
C2 O1 C3 C4 -99.9(3) . .
C6 C3 C4 C5 -1.6(5) . .
O1 C3 C4 C5 -177.8(3) . .
C3 C4 C5 C4 1.9(6) . 11_565
C4 C3 C6 C3 1.2(6) . 11_565
O1 C3 C6 C3 177.5(2) . 11_565
C8 N3 C8 C7 -60.3(3) 6 .
C8 N3 C8 C7 58.1(3) 7_545 .
C8 N3 C8 C7 178.8(4) 4_565 .
